data_4002928
loop_
_publ_author_name
'Eulenstein, Armin R.'
'Bogdanovski, Dimitri'
'Reinhardt, Hendrik'
'Mi\&s, Vanessa'
'Roling, Bernhard'
'Hampp, Norbert'
'Dronskowski, Richard'
'Dehnen, Stefanie'

_publ_section_title
;
 K2Ge3As3: Fiberlike Crystals of a Narrow-Band-Gap Zintl Phase with a
 One-Dimensional Substructure \\infty 1{(Ge3As3)2--}
;
_journal_name_full 'Chemistry of Materials'
_journal_paper_doi 10.1021/acs.chemmater.9b02827
_journal_year 2019
_chemical_formula_moiety '0.25(As24 Ge24 K16)'
_chemical_formula_sum 'As6 Ge6 K4'
_chemical_formula_weight 1041.46
_space_group_crystal_system orthorhombic
_space_group_IT_number 58
_space_group_name_Hall '-P 2 2n'
_space_group_name_H-M_alt 'P n n m'
_symmetry_space_group_name_Hall '-P 2 2n'
_symmetry_space_group_name_H-M 'P n n m'
_audit_creation_date 2019-09-03
_audit_creation_method
;
Olex2 1.2
(compiled 2018.05.29 svn.r3508 for OlexSys, GUI svn.r5506)
;
_cell_angle_alpha 90
_cell_angle_beta 90
_cell_angle_gamma 90
_cell_formula_units_Z 2
_cell_length_a 14.1466(7)
_cell_length_b 16.3002(10)
_cell_length_c 3.7489(2)
_cell_measurement_reflns_used 188
_cell_measurement_temperature 100(2)
_cell_measurement_theta_max 49.32
_cell_measurement_theta_min 5.75
_cell_volume 864.47(8)
_computing_molecular_graphics 'Olex2 (Dolomanov et al., 2009)'
_computing_publication_material 'Olex2 (Dolomanov et al., 2009)'
_computing_structure_refinement 'ShelXL (Sheldrick, 2015)'
_computing_structure_solution 'SHELXT 2014/5 (Sheldrick, 2014)'
_diffrn_ambient_temperature 100.15
_diffrn_measured_fraction_theta_full 0.996
_diffrn_measured_fraction_theta_max 0.995
_diffrn_measurement_device_type 'Stoe IPDS II'
_diffrn_radiation_type MoK\a
_diffrn_radiation_wavelength 0.71073
_diffrn_reflns_av_R_equivalents 0.0899
_diffrn_reflns_av_unetI/netI 0.0525
_diffrn_reflns_Laue_measured_fraction_full 0.996
_diffrn_reflns_Laue_measured_fraction_max 0.995
_diffrn_reflns_limit_h_max 20
_diffrn_reflns_limit_h_min -19
_diffrn_reflns_limit_k_max 23
_diffrn_reflns_limit_k_min -23
_diffrn_reflns_limit_l_max 5
_diffrn_reflns_limit_l_min -4
_diffrn_reflns_number 7476
_diffrn_reflns_point_group_measured_fraction_full 0.996
_diffrn_reflns_point_group_measured_fraction_max 0.995
_diffrn_reflns_theta_full 25.242
_diffrn_reflns_theta_max 30.494
_diffrn_reflns_theta_min 2.884
_exptl_absorpt_coefficient_mu 22.627
_exptl_absorpt_correction_type numerical
_exptl_crystal_colour metallic
_exptl_crystal_colour_lustre metallic
_exptl_crystal_density_diffrn 4.001
_exptl_crystal_description 'fiber bundle'
_exptl_crystal_F_000 932
_exptl_crystal_size_max 0.184
_exptl_crystal_size_mid 0.089
_exptl_crystal_size_min 0.0055
_exptl_transmission_factor_max 0.7651
_exptl_transmission_factor_min 0.1021
_refine_diff_density_max 1.696
_refine_diff_density_min -2.367
_refine_diff_density_rms 0.373
_refine_ls_extinction_method none
_refine_ls_goodness_of_fit_ref 1.047
_refine_ls_hydrogen_treatment undef
_refine_ls_matrix_type full
_refine_ls_number_parameters 49
_refine_ls_number_reflns 1505
_refine_ls_number_restraints 0
_refine_ls_restrained_S_all 1.047
_refine_ls_R_factor_all 0.0695
_refine_ls_R_factor_gt 0.0526
_refine_ls_shift/su_max 0.000
_refine_ls_shift/su_mean 0.000
_refine_ls_structure_factor_coef Fsqd
_refine_ls_weighting_details 'w=1/[\s^2^(Fo^2^)+(0.0982P)^2^] where P=(Fo^2^+2Fc^2^)/3'
_refine_ls_weighting_scheme calc
_refine_ls_wR_factor_gt 0.1413
_refine_ls_wR_factor_ref 0.1521
_reflns_Friedel_coverage 0.000
_reflns_number_gt 1136
_reflns_number_total 1505
_reflns_threshold_expression 'I > 2\s(I)'
_cod_data_source_file cm9b02827_si_002.cif
_cod_data_source_block k2ge3as3
_cod_database_code 4002928
_shelx_shelxl_version_number 2016/4
_shelx_space_group_comment
;
The symmetry employed for this shelxl refinement is uniquely defined
by the following loop, which should always be used as a source of
symmetry information in preference to the above space-group names.
They are only intended as comments.
;
_olex2_refinement_description
;
;
_olex2_submission_special_instructions 'No special instructions were received'

loop_
_space_group_symop_operation_xyz
'x, y, z'
'-x, -y, z'
'-x+1/2, y+1/2, -z+1/2'
'x+1/2, -y+1/2, -z+1/2'
'-x, -y, -z'
'x, y, -z'
'x-1/2, -y-1/2, z-1/2'
'-x-1/2, y-1/2, z-1/2'

loop_
_atom_site_label
_atom_site_type_symbol
_atom_site_fract_x
_atom_site_fract_y
_atom_site_fract_z
_atom_site_U_iso_or_equiv
_atom_site_adp_type
_atom_site_occupancy
_atom_site_site_symmetry_order
_atom_site_calc_flag
_atom_site_refinement_flags_posn
_atom_site_refinement_flags_adp
_atom_site_refinement_flags_occupancy
As1 As 0.07156(9) 0.31641(8) 0.500000 0.0304(3) Uani 1 2 d S T P
As2 As 0.16946(7) 0.52145(6) 1.000000 0.0208(2) Uani 1 2 d S T P
As3 As 0.38729(8) 0.42123(7) 0.500000 0.0257(3) Uani 1 2 d S T P
Ge1 Ge 0.07845(8) 0.46841(7) 0.500000 0.0227(3) Uani 1 2 d S T P
Ge2 Ge 0.28136(8) 0.40573(7) 1.000000 0.0231(3) Uani 1 2 d S T P
Ge3 Ge 0.17925(9) 0.28210(7) 1.000000 0.0285(3) Uani 1 2 d S T P
K1 K 0.59156(19) 0.39912(15) 0.000000 0.0311(5) Uani 1 2 d S T P
K2 K 0.3729(2) 0.22041(19) 0.500000 0.0473(7) Uani 1 2 d S T P

loop_
_atom_site_aniso_label
_atom_site_aniso_U_11
_atom_site_aniso_U_22
_atom_site_aniso_U_33
_atom_site_aniso_U_23
_atom_site_aniso_U_13
_atom_site_aniso_U_12
As1 0.0414(7) 0.0314(6) 0.0184(5) 0.000 0.000 -0.0095(5)
As2 0.0249(5) 0.0233(5) 0.0142(4) 0.000 0.000 -0.0011(4)
As3 0.0276(5) 0.0334(6) 0.0160(4) 0.000 0.000 0.0052(4)
Ge1 0.0261(5) 0.0282(5) 0.0138(4) 0.000 0.000 -0.0029(4)
Ge2 0.0292(6) 0.0259(5) 0.0142(4) 0.000 0.000 0.0028(4)
Ge3 0.0458(7) 0.0238(5) 0.0159(4) 0.000 0.000 -0.0002(5)
K1 0.0324(11) 0.0329(11) 0.0280(11) 0.000 0.000 0.0014(10)
K2 0.0429(15) 0.0347(14) 0.0643(19) 0.000 0.000 0.0028(12)

loop_
_atom_type_symbol
_atom_type_description
_atom_type_scat_dispersion_real
_atom_type_scat_dispersion_imag
_atom_type_scat_source
As As 0.0499 2.0058 'International Tables Vol C Tables 4.2.6.8 and 6.1.1.4'
Ge Ge 0.1547 1.8001 'International Tables Vol C Tables 4.2.6.8 and 6.1.1.4'
K K 0.2009 0.2494 'International Tables Vol C Tables 4.2.6.8 and 6.1.1.4'

loop_
_geom_angle_atom_site_label_1
_geom_angle_atom_site_label_2
_geom_angle_atom_site_label_3
_geom_angle
_geom_angle_site_symmetry_1
_geom_angle_site_symmetry_3
Ge1 As1 K1 173.14(7) . 7_566
Ge1 As1 K2 101.95(7) . 7_566
Ge1 As1 K2 101.95(7) . 7_565
Ge3 As1 Ge1 101.61(5) . .
Ge3 As1 Ge1 101.61(5) 1_554 .
Ge3 As1 Ge3 98.23(7) . 1_554
Ge3 As1 K1 74.09(5) . 7_566
Ge3 As1 K1 74.09(5) 1_554 7_566
Ge3 As1 K2 92.91(4) 1_554 7_565
Ge3 As1 K2 151.27(7) . 7_565
Ge3 As1 K2 151.27(7) 1_554 7_566
Ge3 As1 K2 92.91(4) . 7_566
K2 As1 K1 83.76(7) 7_565 7_566
K2 As1 K1 83.76(7) 7_566 7_566
K2 As1 K2 66.24(6) 7_565 7_566
Ge1 As2 Ge1 100.79(6) . 1_556
Ge1 As2 Ge2 93.89(4) 1_556 .
Ge1 As2 Ge2 93.90(4) . .
Ge1 As2 K1 128.41(3) . 5_666
Ge1 As2 K1 128.41(3) 1_556 5_666
Ge1 As2 K2 104.67(5) . 3_556
Ge1 As2 K2 104.67(5) 1_556 3_556
Ge2 As2 K1 70.95(5) . 5_666
Ge2 As2 K2 150.48(7) . 3_556
K2 As2 K1 79.52(7) 3_556 5_666
Ge2 As3 Ge2 101.93(6) . 1_554
Ge2 As3 K1 73.97(5) 1_554 5_665
Ge2 As3 K1 73.97(5) . 5_666
Ge2 As3 K1 123.94(6) 1_554 5_666
Ge2 As3 K1 94.98(4) . 1_556
Ge2 As3 K1 123.94(6) . 5_665
Ge2 As3 K1 158.08(5) . .
Ge2 As3 K1 94.98(4) 1_554 .
Ge2 As3 K1 158.08(5) 1_554 1_556
Ge2 As3 K2 81.78(5) . .
Ge2 As3 K2 81.78(5) 1_554 .
K1 As3 K1 107.85(5) . 5_666
K1 As3 K1 107.85(5) 1_556 5_665
K1 As3 K1 74.04(7) . 5_665
K1 As3 K1 74.04(7) 1_556 5_666
K1 As3 K1 65.54(5) . 1_556
K1 As3 K1 64.97(5) 5_666 5_665
K2 As3 K1 147.44(2) . 5_666
K2 As3 K1 147.44(2) . 5_665
K2 As3 K1 87.01(7) . .
K2 As3 K1 87.01(7) . 1_556
As2 Ge1 As1 112.08(4) . .
As2 Ge1 As1 112.08(4) 1_554 .
As2 Ge1 As2 100.79(6) 1_554 .
As2 Ge1 Ge1 109.29(5) 1_554 5_566
As2 Ge1 Ge1 109.30(5) . 5_566
Ge1 Ge1 As1 112.64(7) 5_566 .
As2 Ge2 Ge3 104.37(6) . .
As2 Ge2 K1 69.47(5) . 5_666
As2 Ge2 K2 146.27(4) . 1_556
As2 Ge2 K2 146.27(4) . .
As3 Ge2 As2 108.60(4) . .
As3 Ge2 As2 108.60(4) 1_556 .
As3 Ge2 As3 101.93(6) . 1_556
As3 Ge2 Ge3 116.54(4) . .
As3 Ge2 Ge3 116.54(4) 1_556 .
As3 Ge2 K1 66.63(4) . 5_666
As3 Ge2 K1 66.63(4) 1_556 5_666
As3 Ge2 K2 104.82(5) . 1_556
As3 Ge2 K2 104.82(5) 1_556 .
As3 Ge2 K2 59.08(5) 1_556 1_556
As3 Ge2 K2 59.08(5) . .
Ge3 Ge2 K1 173.84(7) . 5_666
Ge3 Ge2 K2 63.30(6) . 1_556
Ge3 Ge2 K2 63.29(6) . .
K1 Ge2 K2 121.77(6) 5_666 1_556
K1 Ge2 K2 121.77(6) 5_666 .
K2 Ge2 K2 59.39(5) 1_556 .
As1 Ge3 As1 98.23(7) 1_556 .
As1 Ge3 Ge2 100.06(5) 1_556 .
As1 Ge3 Ge2 100.06(5) . .
As1 Ge3 K1 110.85(6) . 7_567
As1 Ge3 K1 65.94(5) 1_556 7_567
As1 Ge3 K1 65.94(5) . 7_566
As1 Ge3 K1 110.85(6) 1_556 7_566
As1 Ge3 K2 98.17(4) 1_556 1_556
As1 Ge3 K2 163.59(5) 1_556 .
As1 Ge3 K2 163.59(5) . 1_556
As1 Ge3 K2 98.17(4) . .
Ge2 Ge3 K1 147.30(3) . 7_566
Ge2 Ge3 K1 147.30(3) . 7_567
Ge2 Ge3 K2 77.02(6) . .
Ge2 Ge3 K2 77.02(6) . 1_556
K1 Ge3 K1 60.66(4) 7_566 7_567
K2 Ge3 K1 76.14(7) . 7_566
K2 Ge3 K1 107.83(7) . 7_567
K2 Ge3 K1 76.14(7) 1_556 7_567
K2 Ge3 K1 107.83(7) 1_556 7_566
K2 Ge3 K2 65.42(6) . 1_556
As1 K1 As2 115.56(8) 7_665 5_666
As1 K1 Ge2 155.13(9) 7_665 5_666
As1 K1 Ge3 39.97(3) 7_665 7_665
As1 K1 Ge3 39.97(3) 7_665 7_664
As1 K1 K1 90.0 7_665 1_556
As1 K1 K1 137.17(11) 7_665 5_665
As1 K1 K1 90.0 7_665 1_554
As2 K1 Ge2 39.57(4) 5_666 5_666
As2 K1 Ge3 88.42(6) 5_666 7_665
As2 K1 Ge3 88.42(6) 5_666 7_664
As2 K1 K1 90.0 5_666 1_554
As2 K1 K1 90.0 5_666 1_556
As2 K1 K1 107.27(9) 5_666 5_665
As3 K1 As1 92.11(6) . 7_665
As3 K1 As1 147.49(2) 5_666 7_665
As3 K1 As1 92.11(6) 1_554 7_665
As3 K1 As1 147.49(2) 5_665 7_665
As3 K1 As2 137.90(5) . 5_666
As3 K1 As2 67.66(5) 5_665 5_666
As3 K1 As2 67.66(5) 5_666 5_666
As3 K1 As2 137.90(5) 1_554 5_666
As3 K1 As3 65.54(5) 1_554 .
As3 K1 As3 64.97(5) 5_666 5_665
As3 K1 As3 105.96(7) . 5_665
As3 K1 As3 72.15(5) . 5_666
As3 K1 As3 72.15(5) 1_554 5_665
As3 K1 As3 105.96(7) 1_554 5_666
As3 K1 Ge2 108.66(6) 1_554 5_666
As3 K1 Ge2 39.40(3) 5_666 5_666
As3 K1 Ge2 108.66(6) . 5_666
As3 K1 Ge2 39.40(3) 5_665 5_666
As3 K1 Ge3 155.56(9) 5_665 7_665
As3 K1 Ge3 95.07(5) . 7_665
As3 K1 Ge3 95.07(5) 1_554 7_664
As3 K1 Ge3 129.42(8) . 7_664
As3 K1 Ge3 111.59(3) 5_666 7_665
As3 K1 Ge3 155.56(9) 5_666 7_664
As3 K1 Ge3 111.59(3) 5_665 7_664
As3 K1 Ge3 129.42(8) 1_554 7_665
As3 K1 K1 52.69(5) 5_665 5_665
As3 K1 K1 122.77(3) 1_554 1_556
As3 K1 K1 53.27(5) . 5_665
As3 K1 K1 57.23(3) . 1_556
As3 K1 K1 53.27(5) 1_554 5_665
As3 K1 K1 57.51(2) 5_666 1_556
As3 K1 K1 52.69(5) 5_666 5_665
As3 K1 K1 57.51(2) 5_665 1_554
As3 K1 K1 122.49(2) 5_665 1_556
As3 K1 K1 57.23(3) 1_554 1_554
As3 K1 K1 122.77(3) . 1_554
As3 K1 K1 122.49(2) 5_666 1_554
Ge2 K1 Ge3 121.89(7) 5_666 7_664
Ge2 K1 Ge3 121.89(7) 5_666 7_665
Ge2 K1 K1 67.70(7) 5_666 5_665
Ge2 K1 K1 90.0 5_666 1_554
Ge2 K1 K1 90.0 5_666 1_556
Ge3 K1 Ge3 60.66(4) 7_664 7_665
Ge3 K1 K1 59.67(2) 7_664 1_554
Ge3 K1 K1 120.33(2) 7_665 1_554
Ge3 K1 K1 146.30(5) 7_664 5_665
Ge3 K1 K1 59.67(2) 7_665 1_556
Ge3 K1 K1 120.33(2) 7_664 1_556
Ge3 K1 K1 146.30(5) 7_665 5_665
K1 K1 K1 90.0 1_556 5_665
K1 K1 K1 90.0 1_554 5_665
K1 K1 K1 180.0 1_556 1_554
As1 K2 As1 66.24(6) 7_666 7_665
As1 K2 Ge2 133.69(10) 7_665 .
As1 K2 Ge2 98.59(5) 7_665 1_554
As1 K2 Ge2 98.59(5) 7_666 .
As1 K2 Ge2 133.69(10) 7_666 1_554
As1 K2 Ge3 113.731(19) 7_665 1_554
As1 K2 Ge3 173.19(11) 7_666 1_554
As1 K2 Ge3 113.731(19) 7_666 .
As1 K2 Ge3 173.19(11) 7_665 .
As1 K2 K1 131.21(7) 7_665 7_566
As1 K2 K1 77.57(7) 7_665 1_556
As1 K2 K1 131.21(7) 7_666 7_566
As1 K2 K1 48.98(5) 7_666 1_556
As1 K2 K2 123.12(3) 7_665 1_556
As1 K2 K2 56.88(3) 7_665 1_554
As1 K2 K2 123.12(3) 7_666 1_554
As1 K2 K2 56.88(3) 7_666 1_556
As2 K2 As1 88.68(7) 3_546 7_666
As2 K2 As1 88.68(7) 3_546 7_665
As2 K2 Ge2 136.28(8) 3_546 .
As2 K2 Ge2 136.28(8) 3_546 1_554
As2 K2 Ge3 98.13(8) 3_546 1_554
As2 K2 Ge3 98.13(8) 3_546 .
As2 K2 K1 53.44(6) 3_546 7_566
As2 K2 K1 137.55(8) 3_546 1_556
As2 K2 K2 90.0 3_546 1_554
As2 K2 K2 90.0 3_546 1_556
As3 K2 As1 97.11(8) . 7_665
As3 K2 As1 97.11(8) . 7_666
As3 K2 As2 173.08(12) . 3_546
As3 K2 Ge2 39.14(4) . .
As3 K2 Ge2 39.14(4) . 1_554
As3 K2 Ge3 76.09(7) . .
As3 K2 Ge3 76.09(7) . 1_554
As3 K2 K1 48.14(5) . 1_556
As3 K2 K1 119.63(9) . 7_566
As3 K2 K2 90.0 . 1_554
As3 K2 K2 90.0 . 1_556
Ge2 K2 Ge2 59.39(5) . 1_554
Ge2 K2 K1 92.49(7) . 7_566
Ge2 K2 K1 92.49(7) 1_554 7_566
Ge2 K2 K1 85.83(7) 1_554 1_556
Ge2 K2 K1 61.79(5) . 1_556
Ge3 K2 Ge2 76.46(6) . 1_554
Ge3 K2 Ge2 39.68(4) . .
Ge3 K2 Ge2 76.46(6) 1_554 .
Ge3 K2 Ge2 39.68(4) 1_554 1_554
Ge3 K2 Ge3 65.42(6) 1_554 .
Ge3 K2 K1 124.22(9) 1_554 1_556
Ge3 K2 K1 97.25(6) . 1_556
Ge3 K2 K1 54.41(5) 1_554 7_566
Ge3 K2 K1 54.41(5) . 7_566
Ge3 K2 K2 57.29(3) . 1_556
Ge3 K2 K2 57.29(3) 1_554 1_554
Ge3 K2 K2 122.71(3) 1_554 1_556
Ge3 K2 K2 122.71(3) . 1_554
K1 K2 K1 150.92(6) 7_566 1_556
K2 K2 Ge2 60.30(2) 1_554 1_554
K2 K2 Ge2 119.70(2) 1_554 .
K2 K2 Ge2 119.70(2) 1_556 1_554
K2 K2 Ge2 60.30(2) 1_556 .
K2 K2 K1 113.81(2) 1_554 1_556
K2 K2 K1 90.0 1_554 7_566
K2 K2 K1 66.19(2) 1_556 1_556
K2 K2 K1 90.0 1_556 7_566
K2 K2 K2 180.0 1_556 1_554

loop_
_geom_bond_atom_site_label_1
_geom_bond_atom_site_label_2
_geom_bond_distance
_geom_bond_site_symmetry_2
As1 Ge1 2.4795(17) .
As1 Ge3 2.4793(12) .
As1 Ge3 2.4794(12) 1_554
As1 K1 3.524(3) 7_566
As1 K2 3.431(3) 7_566
As1 K2 3.431(3) 7_565
As2 Ge1 2.4328(10) .
As2 Ge1 2.4328(10) 1_556
As2 Ge2 2.4625(15) .
As2 K1 3.620(3) 5_666
As2 K2 3.298(3) 3_556
As3 Ge2 2.4132(10) 1_554
As3 Ge2 2.4132(10) .
As3 K1 3.463(2) .
As3 K1 3.490(2) 5_666
As3 K1 3.490(2) 5_665
As3 K1 3.463(2) 1_556
As3 K2 3.280(3) .
Ge1 As2 2.4328(10) 1_554
Ge1 Ge1 2.447(2) 5_566
Ge2 As3 2.4132(10) 1_556
Ge2 Ge3 2.4794(17) .
Ge2 K1 3.654(3) 5_666
Ge2 K2 3.784(3) 1_556
Ge2 K2 3.784(3) .
Ge3 As1 2.4793(12) 1_556
Ge3 K1 3.712(2) 7_566
Ge3 K1 3.712(2) 7_567
Ge3 K2 3.469(3) .
Ge3 K2 3.469(3) 1_556
K1 As1 3.524(3) 7_665
K1 As2 3.620(3) 5_666
K1 As3 3.490(2) 5_665
K1 As3 3.490(2) 5_666
K1 As3 3.463(2) 1_554
K1 Ge2 3.654(3) 5_666
K1 Ge3 3.712(2) 7_664
K1 Ge3 3.712(2) 7_665
K1 K1 3.7489(2) 1_556
K1 K1 4.187(5) 5_665
K1 K1 3.7489(2) 1_554
K2 As1 3.431(3) 7_666
K2 As1 3.431(3) 7_665
K2 As2 3.298(3) 3_546
K2 Ge2 3.784(3) 1_554
K2 Ge3 3.469(3) 1_554
K2 K1 4.644(4) 1_556
K2 K1 4.432(4) 7_566
K2 K2 3.74890(19) 1_556
K2 K2 3.7489(2) 1_554
